data_2241275
loop_
_publ_author_name
'Mohamed, Shaaban K.'
'Mague, Joel T.'
'Akkurt, Mehmet'
'Ahmed, Eman A.'
'Albayati, Mustafa R.'

_publ_section_title
;
 Crystal structure of ethyl
 2-{2-[(1<i>Z</i>)-1-hydroxy-3-(4-nitrophenyl)-3-oxoprop-1-en-1-yl]phenoxy}acetate
;
_journal_coeditor_code QM2113
_journal_issue 12
_journal_name_full 'Acta Crystallographica Section E'
_journal_page_first o917
_journal_page_last o918
_journal_paper_doi 10.1107/S2056989015020794
_journal_volume 71
_journal_year 2015
_chemical_formula_iupac 'C19 H17 N O7'
_chemical_formula_moiety 'C19 H17 N O7'
_chemical_formula_sum 'C19 H17 N O7'
_chemical_formula_weight 371.33
_chemical_name_systematic
;Ethyl
2-{2-[(1<i>Z</i>)-1-hydroxy-3-(4-nitrophenyl)-3-oxoprop-1-en-1-yl]phenoxy}acetate
;
_space_group_crystal_system monoclinic
_space_group_IT_number 14
_space_group_name_Hall '-P 2yn'
_space_group_name_H-M_alt 'P 1 21/n 1'
_symmetry_space_group_name_Hall '-P 2yn'
_symmetry_space_group_name_H-M 'P 1 21/n 1'
_atom_sites_solution_hydrogens mixed
_atom_sites_solution_primary direct
_atom_sites_solution_secondary difmap
_audit_creation_method SHELXL-2014/7
_cell_angle_alpha 90
_cell_angle_beta 95.933(3)
_cell_angle_gamma 90
_cell_formula_units_Z 4
_cell_length_a 4.7818(10)
_cell_length_b 16.260(3)
_cell_length_c 21.948(5)
_cell_measurement_reflns_used 2496
_cell_measurement_temperature 150.(2)
_cell_measurement_theta_max 26.6786
_cell_measurement_theta_min 2.2473
_cell_volume 1697.4(6)
_computing_cell_refinement
;
<i>SAINT</i> (Bruker, 2014)
;
_computing_data_collection
;
<i>APEX2</i> (Bruker, 2014)
;
_computing_data_reduction
;
<i>SAINT</i> (Bruker, 2014)
;
_computing_molecular_graphics
;
<i>DIAMOND</i> (Brandenburg & Putz, 2012)
;
_computing_publication_material
;
<i>SHELXTL</i> (Sheldrick, 2008)
;
_computing_structure_refinement
;
<i>SHELXL2014</i> (Sheldrick, 2015b)
;
_computing_structure_solution
;
<i>SHELXT</i> (Sheldrick, 2015a)
;
_diffrn_ambient_temperature 150(2)
_diffrn_detector_area_resol_mean 8.3660
_diffrn_measured_fraction_theta_full 0.994
_diffrn_measured_fraction_theta_max 0.977
_diffrn_measurement_device_type 'Bruker SMART APEX CCD'
_diffrn_measurement_method '\f and \w scans'
_diffrn_radiation_monochromator graphite
_diffrn_radiation_type MoK\a
_diffrn_radiation_wavelength 0.71073
_diffrn_reflns_av_R_equivalents 0.1164
_diffrn_reflns_limit_h_max 6
_diffrn_reflns_limit_h_min -6
_diffrn_reflns_limit_k_max 20
_diffrn_reflns_limit_k_min -20
_diffrn_reflns_limit_l_max 28
_diffrn_reflns_limit_l_min -28
_diffrn_reflns_number 15039
_diffrn_reflns_theta_full 27.000
_diffrn_reflns_theta_max 27.858
_diffrn_reflns_theta_min 1.562
_exptl_absorpt_coefficient_mu 0.112
_exptl_absorpt_correction_T_max 1.00
_exptl_absorpt_correction_T_min 0.60
_exptl_absorpt_correction_type multi-scan
_exptl_absorpt_process_details
;
(<i>SADABS</i>; Bruker, 2014)
;
_exptl_crystal_colour 'pale yellow'
_exptl_crystal_density_diffrn 1.453
_exptl_crystal_density_method 'not measured'
_exptl_crystal_description column
_exptl_crystal_F_000 776
_exptl_crystal_size_max 0.242
_exptl_crystal_size_mid 0.078
_exptl_crystal_size_min 0.029
_refine_diff_density_max 0.228
_refine_diff_density_min -0.292
_refine_ls_extinction_method none
_refine_ls_goodness_of_fit_ref 1.003
_refine_ls_hydrogen_treatment constr
_refine_ls_matrix_type full
_refine_ls_number_parameters 245
_refine_ls_number_reflns 3952
_refine_ls_number_restraints 0
_refine_ls_restrained_S_all 1.003
_refine_ls_R_factor_all 0.1769
_refine_ls_R_factor_gt 0.0721
_refine_ls_shift/su_max 0.000
_refine_ls_shift/su_mean 0.000
_refine_ls_structure_factor_coef Fsqd
_refine_ls_weighting_details 'w=1/[\s^2^(Fo^2^)+(0.0701P)^2^+0.4312P] where P=(Fo^2^+2Fc^2^)/3'
_refine_ls_weighting_scheme calc
_refine_ls_wR_factor_gt 0.1481
_refine_ls_wR_factor_ref 0.1936
_reflns_number_gt 1800
_reflns_number_total 3952
_reflns_threshold_expression 'I > 2\s(I)'
_cod_data_source_file qm2113sup1.cif
_cod_data_source_block I
_cod_database_code 2241275
_shelx_space_group_comment
;
The symmetry employed for this shelxl refinement is uniquely defined
by the following loop, which should always be used as a source of
symmetry information in preference to the above space-group names.
They are only intended as comments.
;
_shelx_estimated_absorpt_t_min 0.973
_shelx_estimated_absorpt_t_max 0.997

loop_
_space_group_symop_operation_xyz
'x, y, z'
'-x+1/2, y+1/2, -z+1/2'
'-x, -y, -z'
'x-1/2, -y-1/2, z-1/2'

loop_
_atom_site_type_symbol
_atom_site_label
_atom_site_fract_x
_atom_site_fract_y
_atom_site_fract_z
_atom_site_U_iso_or_equiv
_atom_site_adp_type
_atom_site_calc_flag
_atom_site_occupancy
_atom_site_disorder_assembly
_atom_site_disorder_group
O O1 1.3713(6) 0.88831(19) 0.52969(13) 0.0660(9) Uani d 1 . .
O O2 1.3341(6) 0.75575(19) 0.52420(12) 0.0568(8) Uani d 1 . .
O O3 0.2970(5) 0.93367(15) 0.30167(11) 0.0469(7) Uani d 1 . .
H H3A 0.1539 0.9368 0.2746 0.070 Uiso d 0.4 A 1
O O4 -0.0854(5) 0.88128(16) 0.23034(12) 0.0559(8) Uani d 1 . .
H H4A 0.0513 0.9093 0.2485 0.084 Uiso d 0.6 B 2
O O5 -0.0494(5) 0.63587(13) 0.28606(10) 0.0391(6) Uani d 1 . .
O O6 0.3347(6) 0.58820(15) 0.37708(13) 0.0575(8) Uani d 1 . .
O O7 0.1989(6) 0.45723(15) 0.36325(12) 0.0539(8) Uani d 1 . .
N N1 1.2619(7) 0.8252(2) 0.50788(14) 0.0482(9) Uani d 1 . .
C C1 0.5850(7) 0.8492(2) 0.36892(15) 0.0324(8) Uani d 1 . .
C C2 0.7260(7) 0.9186(2) 0.39276(17) 0.0412(9) Uani d 1 . .
H H2 0.6703 0.9715 0.3775 0.049 Uiso calc 1 . .
C C3 0.9464(8) 0.9116(2) 0.43836(17) 0.0451(10) Uani d 1 . .
H H3 1.0410 0.9591 0.4551 0.054 Uiso calc 1 . .
C C4 1.0263(7) 0.8345(2) 0.45906(15) 0.0368(9) Uani d 1 . .
C C5 0.8938(7) 0.7638(2) 0.43615(16) 0.0398(9) Uani d 1 . .
H H5 0.9535 0.7112 0.4510 0.048 Uiso calc 1 . .
C C6 0.6703(7) 0.7720(2) 0.39061(15) 0.0372(9) Uani d 1 . .
H H6 0.5753 0.7244 0.3742 0.045 Uiso calc 1 . .
C C7 0.3471(7) 0.8596(2) 0.31935(15) 0.0321(8) Uani d 1 . .
C C8 0.1895(7) 0.7929(2) 0.29482(15) 0.0329(8) Uani d 1 . .
H H8 0.2333 0.7388 0.3091 0.039 Uiso calc 1 . .
C C9 -0.0329(7) 0.8058(2) 0.24920(15) 0.0331(8) Uani d 1 . .
C C10 -0.2205(7) 0.7428(2) 0.21933(15) 0.0327(8) Uani d 1 . .
C C11 -0.4082(7) 0.7682(2) 0.16947(15) 0.0384(9) Uani d 1 . .
H H11 -0.4063 0.8241 0.1568 0.046 Uiso calc 1 . .
C C12 -0.5941(7) 0.7148(2) 0.13854(16) 0.0440(10) Uani d 1 . .
H H12 -0.7185 0.7339 0.1049 0.053 Uiso calc 1 . .
C C13 -0.6003(8) 0.6340(2) 0.15610(16) 0.0448(10) Uani d 1 . .
H H13 -0.7287 0.5969 0.1347 0.054 Uiso calc 1 . .
C C14 -0.4184(8) 0.6064(2) 0.20538(16) 0.0437(10) Uani d 1 . .
H H14 -0.4233 0.5505 0.2177 0.052 Uiso calc 1 . .
C C15 -0.2297(7) 0.6604(2) 0.23651(15) 0.0353(8) Uani d 1 . .
C C16 -0.0496(8) 0.5517(2) 0.30174(16) 0.0397(9) Uani d 1 . .
H H16A -0.0199 0.5176 0.2656 0.048 Uiso calc 1 . .
H H16B -0.2324 0.5363 0.3160 0.048 Uiso calc 1 . .
C C17 0.1850(8) 0.5374(2) 0.35214(16) 0.0384(9) Uani d 1 . .
C C18 0.4091(8) 0.4278(2) 0.41157(17) 0.0489(10) Uani d 1 . .
H H18A 0.5634 0.4683 0.4186 0.059 Uiso calc 1 . .
H H18B 0.4899 0.3751 0.3990 0.059 Uiso calc 1 . .
C C19 0.2724(9) 0.4159(3) 0.46874(18) 0.0589(12) Uani d 1 . .
H H19A 0.1949 0.4683 0.4812 0.088 Uiso calc 1 . .
H H19B 0.4117 0.3959 0.5013 0.088 Uiso calc 1 . .
H H19C 0.1205 0.3755 0.4615 0.088 Uiso calc 1 . .

loop_
_atom_site_aniso_label
_atom_site_aniso_U_11
_atom_site_aniso_U_22
_atom_site_aniso_U_33
_atom_site_aniso_U_12
_atom_site_aniso_U_13
_atom_site_aniso_U_23
O1 0.0585(19) 0.076(2) 0.0572(19) -0.0132(17) -0.0234(15) -0.0046(17)
O2 0.0511(18) 0.073(2) 0.0420(16) 0.0133(15) -0.0162(13) 0.0053(15)
O3 0.0465(15) 0.0384(15) 0.0514(17) -0.0023(12) -0.0164(13) 0.0115(12)
O4 0.0570(18) 0.0470(17) 0.0582(18) -0.0019(14) -0.0211(14) 0.0137(14)
O5 0.0443(15) 0.0320(14) 0.0364(14) 0.0022(11) -0.0179(12) 0.0032(11)
O6 0.0611(18) 0.0403(16) 0.0629(19) -0.0073(14) -0.0321(15) 0.0070(14)
O7 0.0628(18) 0.0381(16) 0.0534(17) 0.0016(13) -0.0295(14) 0.0066(13)
N1 0.0387(19) 0.073(3) 0.0314(18) -0.0048(19) -0.0042(15) -0.0007(18)
C1 0.0299(18) 0.037(2) 0.0298(18) 0.0020(16) -0.0013(15) 0.0016(16)
C2 0.039(2) 0.041(2) 0.042(2) 0.0028(17) -0.0036(18) 0.0011(17)
C3 0.044(2) 0.047(3) 0.042(2) -0.0021(19) -0.0090(18) -0.0069(19)
C4 0.0300(19) 0.053(2) 0.0271(19) 0.0017(17) 0.0007(15) -0.0004(17)
C5 0.036(2) 0.045(2) 0.037(2) 0.0052(17) -0.0063(17) 0.0045(18)
C6 0.037(2) 0.039(2) 0.035(2) -0.0024(16) -0.0027(16) 0.0030(17)
C7 0.0322(19) 0.034(2) 0.0304(19) 0.0040(16) 0.0028(16) 0.0043(16)
C8 0.0305(19) 0.036(2) 0.0309(19) 0.0050(15) -0.0027(15) 0.0032(15)
C9 0.0340(19) 0.035(2) 0.0303(19) 0.0039(16) 0.0014(16) 0.0063(16)
C10 0.0294(19) 0.040(2) 0.0269(18) 0.0037(15) -0.0052(14) -0.0012(15)
C11 0.0312(19) 0.046(2) 0.035(2) 0.0057(17) -0.0073(16) 0.0066(17)
C12 0.037(2) 0.058(3) 0.034(2) 0.0027(19) -0.0115(17) 0.0007(19)
C13 0.043(2) 0.051(3) 0.037(2) -0.0009(19) -0.0102(18) -0.0066(19)
C14 0.047(2) 0.042(2) 0.039(2) 0.0005(18) -0.0119(18) 0.0003(18)
C15 0.0322(19) 0.045(2) 0.0265(18) 0.0078(17) -0.0056(15) -0.0019(17)
C16 0.040(2) 0.036(2) 0.039(2) 0.0007(17) -0.0130(17) 0.0023(17)
C17 0.045(2) 0.030(2) 0.037(2) 0.0020(17) -0.0077(18) 0.0056(17)
C18 0.052(2) 0.048(2) 0.043(2) 0.006(2) -0.0136(19) 0.0080(19)
C19 0.057(3) 0.068(3) 0.048(3) 0.007(2) -0.013(2) 0.000(2)

loop_
_atom_type_symbol
_atom_type_description
_atom_type_scat_dispersion_real
_atom_type_scat_dispersion_imag
_atom_type_scat_source
C C 0.0033 0.0016 'International Tables Vol C Tables 4.2.6.8 and 6.1.1.4'
H H 0.0000 0.0000 'International Tables Vol C Tables 4.2.6.8 and 6.1.1.4'
N N 0.0061 0.0033 'International Tables Vol C Tables 4.2.6.8 and 6.1.1.4'
O O 0.0106 0.0060 'International Tables Vol C Tables 4.2.6.8 and 6.1.1.4'

loop_
_geom_angle_atom_site_label_1
_geom_angle_atom_site_label_2
_geom_angle_atom_site_label_3
_geom_angle
C7 O3 H3A 112.1
C9 O4 H4A 103.8
C15 O5 C16 117.3(3)
C17 O7 C18 118.2(3)
O2 N1 O1 124.2(3)
O2 N1 C4 118.4(3)
O1 N1 C4 117.4(3)
C6 C1 C2 119.4(3)
C6 C1 C7 121.6(3)
C2 C1 C7 118.9(3)
C3 C2 C1 120.6(3)
C3 C2 H2 119.7
C1 C2 H2 119.7
C4 C3 C2 118.7(3)
C4 C3 H3 120.6
C2 C3 H3 120.6
C3 C4 C5 122.5(3)
C3 C4 N1 119.8(3)
C5 C4 N1 117.7(3)
C4 C5 C6 118.1(3)
C4 C5 H5 121.0
C6 C5 H5 121.0
C1 C6 C5 120.6(3)
C1 C6 H6 119.7
C5 C6 H6 119.7
O3 C7 C8 122.5(3)
O3 C7 C1 115.5(3)
C8 C7 C1 122.1(3)
C7 C8 C9 120.0(3)
C7 C8 H8 120.0
C9 C8 H8 120.0
O4 C9 C8 118.2(3)
O4 C9 C10 115.0(3)
C8 C9 C10 126.8(3)
C15 C10 C11 117.2(3)
C15 C10 C9 125.7(3)
C11 C10 C9 117.0(3)
C12 C11 C10 122.0(3)
C12 C11 H11 119.0
C10 C11 H11 119.0
C13 C12 C11 120.0(3)
C13 C12 H12 120.0
C11 C12 H12 120.0
C12 C13 C14 119.9(3)
C12 C13 H13 120.1
C14 C13 H13 120.1
C15 C14 C13 120.1(4)
C15 C14 H14 120.0
C13 C14 H14 120.0
O5 C15 C14 121.9(3)
O5 C15 C10 117.3(3)
C14 C15 C10 120.8(3)
O5 C16 C17 108.0(3)
O5 C16 H16A 110.1
C17 C16 H16A 110.1
O5 C16 H16B 110.1
C17 C16 H16B 110.1
H16A C16 H16B 108.4
O6 C17 O7 125.6(3)
O6 C17 C16 126.7(3)
O7 C17 C16 107.7(3)
O7 C18 C19 109.0(3)
O7 C18 H18A 109.9
C19 C18 H18A 109.9
O7 C18 H18B 109.9
C19 C18 H18B 109.9
H18A C18 H18B 108.3
C18 C19 H19A 109.5
C18 C19 H19B 109.5
H19A C19 H19B 109.5
C18 C19 H19C 109.5
H19A C19 H19C 109.5
H19B C19 H19C 109.5

loop_
_geom_bond_atom_site_label_1
_geom_bond_atom_site_label_2
_geom_bond_distance
O1 N1 1.226(4)
O2 N1 1.224(4)
O3 C7 1.281(4)
O3 H3A 0.8600
O4 C9 1.311(4)
O4 H4A 0.8601
O5 C15 1.375(4)
O5 C16 1.412(4)
O6 C17 1.189(4)
O7 C17 1.327(4)
O7 C18 1.464(4)
N1 C4 1.480(4)
C1 C6 1.388(4)
C1 C2 1.390(5)
C1 C7 1.500(5)
C2 C3 1.381(5)
C2 H2 0.9500
C3 C4 1.374(5)
C3 H3 0.9500
C4 C5 1.381(5)
C5 C6 1.392(5)
C5 H5 0.9500
C6 H6 0.9500
C7 C8 1.396(5)
C8 C9 1.399(4)
C8 H8 0.9500
C9 C10 1.470(5)
C10 C15 1.394(5)
C10 C11 1.404(4)
C11 C12 1.371(5)
C11 H11 0.9500
C12 C13 1.371(5)
C12 H12 0.9500
C13 C14 1.390(5)
C13 H13 0.9500
C14 C15 1.387(5)
C14 H14 0.9500
C16 C17 1.510(5)
C16 H16A 0.9900
C16 H16B 0.9900
C18 C19 1.486(5)
C18 H18A 0.9900
C18 H18B 0.9900
C19 H19A 0.9800
C19 H19B 0.9800
C19 H19C 0.9800

loop_
_geom_hbond_atom_site_label_D
_geom_hbond_atom_site_label_H
_geom_hbond_atom_site_label_A
_geom_hbond_site_symmetry_A
_geom_hbond_distance_DH
_geom_hbond_distance_HA
_geom_hbond_distance_DA
_geom_hbond_angle_DHA
C8 H8 O5 . 0.95 2.18 2.796(4) 122
C16 H16A O3 2_545 0.99 2.35 3.295(5) 160
O3 H3A O4 . 0.86 1.69 2.435(3) 144
O4 H4A O3 . 0.86 1.62 2.435(3) 158

loop_
_geom_torsion_atom_site_label_1
_geom_torsion_atom_site_label_2
_geom_torsion_atom_site_label_3
_geom_torsion_atom_site_label_4
_geom_torsion
C6 C1 C2 C3 -1.1(5)
C7 C1 C2 C3 -179.9(3)
C1 C2 C3 C4 1.0(6)
C2 C3 C4 C5 -0.2(6)
C2 C3 C4 N1 180.0(3)
O2 N1 C4 C3 -177.9(3)
O1 N1 C4 C3 2.6(5)
O2 N1 C4 C5 2.3(5)
O1 N1 C4 C5 -177.2(3)
C3 C4 C5 C6 -0.4(6)
N1 C4 C5 C6 179.4(3)
C2 C1 C6 C5 0.5(5)
C7 C1 C6 C5 179.2(3)
C4 C5 C6 C1 0.2(5)
C6 C1 C7 O3 -177.2(3)
C2 C1 C7 O3 1.6(5)
C6 C1 C7 C8 3.6(5)
C2 C1 C7 C8 -177.7(3)
O3 C7 C8 C9 -0.1(5)
C1 C7 C8 C9 179.1(3)
C7 C8 C9 O4 0.5(5)
C7 C8 C9 C10 -179.2(3)
O4 C9 C10 C15 -171.6(3)
C8 C9 C10 C15 8.1(6)
O4 C9 C10 C11 7.8(5)
C8 C9 C10 C11 -172.5(3)
C15 C10 C11 C12 0.0(5)
C9 C10 C11 C12 -179.5(3)
C10 C11 C12 C13 0.0(6)
C11 C12 C13 C14 0.1(6)
C12 C13 C14 C15 -0.4(6)
C16 O5 C15 C14 4.2(5)
C16 O5 C15 C10 -177.2(3)
C13 C14 C15 O5 178.9(3)
C13 C14 C15 C10 0.4(6)
C11 C10 C15 O5 -178.8(3)
C9 C10 C15 O5 0.6(5)
C11 C10 C15 C14 -0.3(5)
C9 C10 C15 C14 179.2(3)
C15 O5 C16 C17 173.6(3)
C18 O7 C17 O6 2.1(6)
C18 O7 C17 C16 -178.9(3)
O5 C16 C17 O6 4.0(6)
O5 C16 C17 O7 -175.0(3)
C17 O7 C18 C19 97.7(4)

_cod_database_fobs_code 2241275
